data_4072930
loop_
_publ_author_name
'Kumar, Mukesh'
'Cervantes-Lee, Francisco'
'Sharma, Hemant K.'
'Pannell, Keith H.'

_publ_section_title
;
 Structural and Redox Properties of Novel Spirocyclic
 1-Sila-3-ferracyclobutanes, [(\h5-C5H4)Fe(L2)CH2SiMe2], L2= P&#x2212;P
 (diphosphine)
;
_journal_issue 12
_journal_name_full Organometallics
_journal_page_first 3005
_journal_paper_doi 10.1021/om061141y
_journal_volume 26
_journal_year 2007
_chemical_formula_sum 'C34 H36 Fe P2 Si'
_chemical_formula_weight 590.51
_chemical_name_systematic
; 
 ? 
;
_space_group_IT_number 19
_symmetry_cell_setting orthorhombic
_symmetry_space_group_name_Hall 'P 2ac 2ab'
_symmetry_space_group_name_H-M 'P 21 21 21'
_atom_sites_solution_hydrogens geom
_atom_sites_solution_primary direct
_atom_sites_solution_secondary difmap
_audit_creation_method SHELXL-97
_cell_angle_alpha 90.00
_cell_angle_beta 90.00
_cell_angle_gamma 90.00
_cell_formula_units_Z 4
_cell_length_a 12.3293(17)
_cell_length_b 12.9894(18)
_cell_length_c 18.476(3)
_cell_measurement_reflns_used 4328
_cell_measurement_temperature 296(2)
_cell_measurement_theta_max 50.423
_cell_measurement_theta_min 4.409
_cell_volume 2958.9(8)
_computing_cell_refinement 'Bruker SMART V5.625, 2001'
_computing_data_collection 'Bruker SMART V5.625, 2001'
_computing_data_reduction 'Bruker SAINT V5.622, 2001'
_computing_molecular_graphics 'Bruker SHELXTL V6.10, 2000'
_computing_publication_material 'Bruker SHELXTL V6.10, 2000'
_computing_structure_refinement 'SHELXL-97 (Sheldrick, 1997)'
_computing_structure_solution 'SHELXS-97 (Sheldrick, 1990)'
_diffrn_ambient_temperature 296(2)
_diffrn_measured_fraction_theta_full 0.958
_diffrn_measured_fraction_theta_max 0.958
_diffrn_measurement_device_type 'Bruker APEX CCD area detector'
_diffrn_measurement_method 'phi and omega sacns'
_diffrn_radiation_monochromator graphite
_diffrn_radiation_source 'fine-focus sealed tube'
_diffrn_radiation_type MoK\a
_diffrn_radiation_wavelength 0.71073
_diffrn_reflns_av_R_equivalents 0.0397
_diffrn_reflns_av_sigmaI/netI 0.0584
_diffrn_reflns_limit_h_max 16
_diffrn_reflns_limit_h_min -9
_diffrn_reflns_limit_k_max 15
_diffrn_reflns_limit_k_min -17
_diffrn_reflns_limit_l_max 20
_diffrn_reflns_limit_l_min -23
_diffrn_reflns_number 18918
_diffrn_reflns_theta_full 28.34
_diffrn_reflns_theta_max 28.34
_diffrn_reflns_theta_min 1.92
_exptl_absorpt_coefficient_mu 0.680
_exptl_absorpt_correction_T_max 0.8759
_exptl_absorpt_correction_T_min 0.8219
_exptl_absorpt_correction_type 'Bruker SADABS V2.05'
_exptl_crystal_colour red
_exptl_crystal_density_diffrn 1.326
_exptl_crystal_density_meas 0
_exptl_crystal_density_method 'not measured'
_exptl_crystal_description chunk
_exptl_crystal_F_000 1240
_exptl_crystal_size_max 0.30
_exptl_crystal_size_mid 0.30
_exptl_crystal_size_min 0.20
_refine_diff_density_max 0.634
_refine_diff_density_min -0.235
_refine_diff_density_rms 0.085
_refine_ls_abs_structure_details 'Flack H D (1983), Acta Cryst. A39, 876-881'
_refine_ls_abs_structure_Flack 0.034(18)
_refine_ls_extinction_method none
_refine_ls_goodness_of_fit_ref 1.147
_refine_ls_hydrogen_treatment mixed
_refine_ls_matrix_type full
_refine_ls_number_parameters 345
_refine_ls_number_reflns 6953
_refine_ls_number_restraints 0
_refine_ls_restrained_S_all 1.147
_refine_ls_R_factor_all 0.0691
_refine_ls_R_factor_gt 0.0601
_refine_ls_shift/su_max 0.001
_refine_ls_shift/su_mean 0.000
_refine_ls_structure_factor_coef Fsqd
_refine_ls_weighting_details 'calc w=1/[\s^2^(Fo^2^)+(0.0563P)^2^+0.0000P] where P=(Fo^2^+2Fc^2^)/3'
_refine_ls_weighting_scheme calc
_refine_ls_wR_factor_gt 0.1218
_refine_ls_wR_factor_ref 0.1259
_reflns_number_gt 6147
_reflns_number_total 6953
_reflns_threshold_expression >2sigma(I)
_cod_data_source_file om061141y.cif
_cod_data_source_block 164mk1m
_cod_original_cell_volume 2959.0(7)
_cod_original_sg_symbol_H-M P2(1)2(1)2(1)
_cod_database_code 4072930

loop_
_symmetry_equiv_pos_as_xyz
'x, y, z'
'-x+1/2, -y, z+1/2'
'-x, y+1/2, -z+1/2'
'x+1/2, -y+1/2, -z'

loop_
_atom_site_label
_atom_site_type_symbol
_atom_site_fract_x
_atom_site_fract_y
_atom_site_fract_z
_atom_site_U_iso_or_equiv
_atom_site_adp_type
_atom_site_occupancy
_atom_site_symmetry_multiplicity
_atom_site_calc_flag
_atom_site_refinement_flags
Fe Fe 0.57390(4) 0.41252(4) 0.96750(3) 0.03358(13) Uani 1 1 d .
P1 P 0.47037(7) 0.54609(7) 0.96671(6) 0.0350(2) Uani 1 1 d .
P2 P 0.71002(7) 0.51622(7) 0.95176(5) 0.0336(2) Uani 1 1 d .
Si Si 0.53105(9) 0.26468(9) 0.85671(7) 0.0506(3) Uani 1 1 d .
C1 C 0.5483(3) 0.2538(3) 0.9564(2) 0.0482(10) Uani 1 1 d .
C2 C 0.4742(3) 0.2957(3) 1.0074(2) 0.0514(11) Uani 1 1 d .
H2 H 0.3991 0.2938 1.0029 0.062 Uiso 1 1 calc R
C3 C 0.5315(4) 0.3410(4) 1.0662(2) 0.0577(12) Uani 1 1 d .
H3 H 0.5013 0.3735 1.1062 0.069 Uiso 1 1 calc R
C4 C 0.6423(4) 0.3271(3) 1.0522(2) 0.0551(11) Uani 1 1 d .
H4 H 0.6991 0.3492 1.0814 0.066 Uiso 1 1 calc R
C5 C 0.6526(3) 0.2742(3) 0.9863(3) 0.0517(11) Uani 1 1 d .
H5 H 0.7181 0.2551 0.9653 0.062 Uiso 1 1 calc R
C6 C 0.5459(3) 0.4048(3) 0.8537(2) 0.0397(8) Uani 1 1 d .
H6A H 0.4803 0.4401 0.8386 0.048 Uiso 1 1 calc R
H6B H 0.6074 0.4274 0.8251 0.048 Uiso 1 1 calc R
C7 C 0.6399(5) 0.1902(4) 0.8107(3) 0.0868(17) Uani 1 1 d .
H7A H 0.6254 0.1877 0.7597 0.130 Uiso 1 1 calc R
H7B H 0.6417 0.1215 0.8298 0.130 Uiso 1 1 calc R
H7C H 0.7085 0.2230 0.8189 0.130 Uiso 1 1 calc R
C8 C 0.3965(4) 0.2162(4) 0.8251(3) 0.0728(15) Uani 1 1 d .
H8A H 0.3397 0.2544 0.8484 0.109 Uiso 1 1 calc R
H8B H 0.3897 0.1446 0.8370 0.109 Uiso 1 1 calc R
H8C H 0.3911 0.2248 0.7736 0.109 Uiso 1 1 calc R
C9 C 0.5437(3) 0.6524(3) 0.9219(2) 0.0405(9) Uani 1 1 d .
H9A H 0.5399 0.6443 0.8698 0.049 Uiso 1 1 calc R
H9B H 0.5105 0.7177 0.9345 0.049 Uiso 1 1 calc R
C10 C 0.6611(3) 0.6512(3) 0.9463(2) 0.0393(9) Uani 1 1 d .
H10A H 0.6674 0.6838 0.9933 0.047 Uiso 1 1 calc R
H10B H 0.7053 0.6896 0.9122 0.047 Uiso 1 1 calc R
C11 C 0.3385(3) 0.5504(3) 0.9197(2) 0.0394(8) Uani 1 1 d .
C12 C 0.2775(3) 0.4622(3) 0.9116(3) 0.0596(12) Uani 1 1 d .
H12 H 0.3055 0.4000 0.9281 0.071 Uiso 1 1 calc R
C13 C 0.1762(4) 0.4633(4) 0.8797(3) 0.0666(14) Uani 1 1 d .
H13 H 0.1356 0.4032 0.8763 0.080 Uiso 1 1 calc R
C14 C 0.1365(3) 0.5545(4) 0.8532(3) 0.0663(13) Uani 1 1 d .
H14 H 0.0697 0.5562 0.8299 0.080 Uiso 1 1 calc R
C15 C 0.1953(4) 0.6424(4) 0.8611(3) 0.0656(13) Uani 1 1 d .
H15 H 0.1681 0.7041 0.8431 0.079 Uiso 1 1 calc R
C16 C 0.2946(3) 0.6412(3) 0.8953(3) 0.0547(11) Uani 1 1 d .
H16 H 0.3323 0.7025 0.9019 0.066 Uiso 1 1 calc R
C17 C 0.4235(3) 0.5989(3) 1.05336(19) 0.0384(8) Uani 1 1 d .
C18 C 0.3485(3) 0.5422(3) 1.0941(3) 0.0551(11) Uani 1 1 d .
H18 H 0.3232 0.4797 1.0763 0.066 Uiso 1 1 calc R
C19 C 0.3118(4) 0.5765(4) 1.1595(2) 0.0604(12) Uani 1 1 d .
H19 H 0.2620 0.5375 1.1855 0.072 Uiso 1 1 calc R
C20 C 0.3481(4) 0.6685(4) 1.1870(3) 0.0578(11) Uani 1 1 d .
H20 H 0.3230 0.6921 1.2315 0.069 Uiso 1 1 calc R
C21 C 0.4212(3) 0.7247(3) 1.1483(2) 0.0525(10) Uani 1 1 d .
H21 H 0.4460 0.7870 1.1668 0.063 Uiso 1 1 calc R
C22 C 0.4590(3) 0.6909(3) 1.0825(2) 0.0464(9) Uani 1 1 d .
H22 H 0.5091 0.7305 1.0572 0.056 Uiso 1 1 calc R
C23 C 0.8172(3) 0.5331(3) 1.0204(2) 0.0400(9) Uani 1 1 d .
C24 C 0.7849(4) 0.5561(3) 1.0906(2) 0.0499(10) Uani 1 1 d .
H24 H 0.7112 0.5576 1.1015 0.060 Uiso 1 1 calc R
C25 C 0.8583(4) 0.5764(3) 1.1440(2) 0.0584(11) Uani 1 1 d .
H25 H 0.8343 0.5923 1.1904 0.070 Uiso 1 1 calc R
C26 C 0.9664(4) 0.5734(4) 1.1294(3) 0.0678(14) Uani 1 1 d .
H26 H 1.0162 0.5873 1.1659 0.081 Uiso 1 1 calc R
C27 C 1.0019(4) 0.5500(4) 1.0614(3) 0.0698(14) Uani 1 1 d .
H27 H 1.0760 0.5469 1.0520 0.084 Uiso 1 1 calc R
C28 C 0.9285(3) 0.5310(3) 1.0064(2) 0.0551(11) Uani 1 1 d .
H28 H 0.9533 0.5168 0.9600 0.066 Uiso 1 1 calc R
C29 C 0.7893(3) 0.4956(3) 0.86955(19) 0.0374(8) Uani 1 1 d .
C30 C 0.7851(3) 0.5608(3) 0.8103(2) 0.0407(8) Uani 1 1 d .
H30 H 0.7427 0.6200 0.8124 0.049 Uiso 1 1 calc R
C31 C 0.8428(3) 0.5391(4) 0.7481(2) 0.0516(10) Uani 1 1 d .
H31 H 0.8396 0.5845 0.7092 0.062 Uiso 1 1 calc R
C32 C 0.9039(3) 0.4530(4) 0.7428(2) 0.0590(12) Uani 1 1 d .
H32 H 0.9429 0.4395 0.7007 0.071 Uiso 1 1 calc R
C33 C 0.9077(3) 0.3852(4) 0.8005(3) 0.0552(11) Uani 1 1 d .
H33 H 0.9485 0.3252 0.7969 0.066 Uiso 1 1 calc R
C34 C 0.8515(3) 0.4061(3) 0.8630(2) 0.0499(10) Uani 1 1 d .
H34 H 0.8549 0.3601 0.9015 0.060 Uiso 1 1 calc R

loop_
_atom_site_aniso_label
_atom_site_aniso_U_11
_atom_site_aniso_U_22
_atom_site_aniso_U_33
_atom_site_aniso_U_23
_atom_site_aniso_U_13
_atom_site_aniso_U_12
Fe 0.0271(2) 0.0353(2) 0.0382(3) 0.0080(2) -0.0003(2) -0.0024(2)
P1 0.0269(4) 0.0383(5) 0.0397(5) 0.0067(4) 0.0002(4) -0.0012(4)
P2 0.0262(4) 0.0379(5) 0.0366(5) 0.0044(4) 0.0014(4) -0.0019(4)
Si 0.0435(6) 0.0467(6) 0.0616(8) -0.0065(5) -0.0003(5) -0.0044(5)
C1 0.048(2) 0.0320(18) 0.065(3) 0.0142(18) -0.001(2) -0.0050(16)
C2 0.038(2) 0.055(2) 0.061(3) 0.026(2) 0.0061(19) -0.0080(19)
C3 0.066(3) 0.062(3) 0.045(2) 0.025(2) 0.005(2) -0.001(2)
C4 0.055(3) 0.053(2) 0.057(3) 0.025(2) -0.018(2) -0.005(2)
C5 0.038(2) 0.046(2) 0.072(3) 0.019(2) -0.0022(19) 0.0040(17)
C6 0.0308(18) 0.044(2) 0.044(2) 0.0001(17) -0.0031(15) -0.0035(16)
C7 0.085(4) 0.072(3) 0.103(5) -0.017(3) 0.012(3) 0.015(3)
C8 0.057(3) 0.066(3) 0.096(4) -0.017(3) -0.014(3) -0.020(2)
C9 0.036(2) 0.0378(19) 0.047(2) 0.0115(16) 0.0023(16) 0.0006(15)
C10 0.0312(18) 0.0350(18) 0.052(2) 0.0055(16) 0.0082(16) -0.0045(15)
C11 0.0254(17) 0.051(2) 0.042(2) 0.0019(17) 0.0020(15) 0.0031(16)
C12 0.043(2) 0.055(3) 0.081(3) -0.004(2) -0.017(2) 0.005(2)
C13 0.043(2) 0.062(3) 0.095(4) -0.013(3) -0.018(2) -0.003(2)
C14 0.032(2) 0.096(4) 0.071(3) -0.009(3) -0.014(2) 0.007(2)
C15 0.044(3) 0.076(3) 0.077(3) 0.020(3) -0.006(2) 0.014(2)
C16 0.037(2) 0.056(3) 0.071(3) 0.013(2) -0.008(2) -0.0009(19)
C17 0.0297(17) 0.044(2) 0.0416(19) 0.0044(15) -0.0028(15) 0.0053(16)
C18 0.050(3) 0.060(3) 0.056(3) -0.001(2) 0.006(2) -0.013(2)
C19 0.052(3) 0.075(3) 0.054(3) 0.011(2) 0.013(2) -0.005(2)
C20 0.049(3) 0.074(3) 0.051(3) -0.006(2) 0.008(2) 0.011(2)
C21 0.045(2) 0.049(2) 0.063(3) -0.015(2) 0.003(2) 0.009(2)
C22 0.036(2) 0.047(2) 0.057(3) -0.0001(18) 0.0014(17) 0.0039(17)
C23 0.0341(18) 0.041(2) 0.045(2) 0.0089(16) -0.0071(16) -0.0090(15)
C24 0.050(2) 0.055(2) 0.045(2) 0.0075(19) -0.003(2) -0.006(2)
C25 0.071(3) 0.056(3) 0.049(3) 0.000(2) -0.016(2) -0.010(2)
C26 0.072(3) 0.059(3) 0.072(3) 0.010(2) -0.036(3) -0.017(2)
C27 0.040(2) 0.085(4) 0.085(4) 0.008(3) -0.016(2) -0.005(2)
C28 0.038(2) 0.069(3) 0.059(3) 0.006(2) -0.005(2) -0.008(2)
C29 0.0255(17) 0.047(2) 0.040(2) 0.0000(16) 0.0026(15) -0.0076(15)
C30 0.0330(19) 0.048(2) 0.041(2) -0.0004(16) -0.0023(16) -0.0017(16)
C31 0.045(2) 0.072(3) 0.038(2) 0.007(2) 0.0003(18) -0.004(2)
C32 0.040(2) 0.091(3) 0.046(3) -0.014(2) 0.0029(18) -0.003(2)
C33 0.037(2) 0.066(3) 0.063(3) -0.013(2) 0.005(2) 0.008(2)
C34 0.041(2) 0.051(2) 0.058(3) 0.007(2) 0.0055(19) 0.0062(19)

loop_
_atom_type_symbol
_atom_type_description
_atom_type_scat_dispersion_real
_atom_type_scat_dispersion_imag
_atom_type_scat_source
C C 0.0033 0.0016 'International Tables Vol C Tables 4.2.6.8 and 6.1.1.4'
H H 0.0000 0.0000 'International Tables Vol C Tables 4.2.6.8 and 6.1.1.4'
Si Si 0.0817 0.0704 'International Tables Vol C Tables 4.2.6.8 and 6.1.1.4'
P P 0.1023 0.0942 'International Tables Vol C Tables 4.2.6.8 and 6.1.1.4'
Fe Fe 0.3463 0.8444 'International Tables Vol C Tables 4.2.6.8 and 6.1.1.4'

loop_
_geom_angle_atom_site_label_1
_geom_angle_atom_site_label_2
_geom_angle_atom_site_label_3
_geom_angle
C5 Fe C2 65.55(16)
C5 Fe C1 39.96(15)
C2 Fe C1 39.69(16)
C5 Fe C4 39.35(17)
C2 Fe C4 65.72(17)
C1 Fe C4 67.20(17)
C5 Fe C3 65.73(19)
C2 Fe C3 39.63(18)
C1 Fe C3 67.29(19)
C4 Fe C3 38.91(17)
C5 Fe C6 101.57(17)
C2 Fe C6 102.59(16)
C1 Fe C6 80.39(16)
C4 Fe C6 140.92(17)
C3 Fe C6 142.18(18)
C5 Fe P1 167.79(13)
C2 Fe P1 103.82(12)
C1 Fe P1 134.63(11)
C4 Fe P1 132.08(14)
C3 Fe P1 102.35(14)
C6 Fe P1 86.29(10)
C5 Fe P2 101.45(12)
C2 Fe P2 162.46(12)
C1 Fe P2 135.52(12)
C4 Fe P2 96.74(12)
C3 Fe P2 125.43(14)
C6 Fe P2 91.29(10)
P1 Fe P2 87.56(4)
C17 P1 C11 96.98(16)
C17 P1 C9 105.43(18)
C11 P1 C9 101.43(17)
C17 P1 Fe 118.79(12)
C11 P1 Fe 123.38(13)
C9 P1 Fe 108.38(12)
C29 P2 C23 101.87(17)
C29 P2 C10 105.50(17)
C23 P2 C10 99.07(17)
C29 P2 Fe 115.72(12)
C23 P2 Fe 122.37(12)
C10 P2 Fe 110.00(11)
C6 Si C7 115.6(2)
C6 Si C1 95.41(17)
C7 Si C1 109.3(3)
C6 Si C8 114.5(2)
C7 Si C8 108.8(3)
C1 Si C8 112.7(2)
C2 C1 C5 104.7(4)
C2 C1 Si 123.6(3)
C5 C1 Si 118.3(3)
C2 C1 Fe 69.8(2)
C5 C1 Fe 69.1(2)
Si C1 Fe 92.25(16)
C1 C2 C3 110.1(4)
C1 C2 Fe 70.5(2)
C3 C2 Fe 71.1(2)
C4 C3 C2 106.9(4)
C4 C3 Fe 69.9(2)
C2 C3 Fe 69.3(2)
C3 C4 C5 108.1(4)
C3 C4 Fe 71.2(2)
C5 C4 Fe 69.4(2)
C4 C5 C1 110.2(4)
C4 C5 Fe 71.2(2)
C1 C5 Fe 70.9(2)
Si C6 Fe 91.89(16)
C10 C9 P1 109.1(2)
C9 C10 P2 109.6(2)
C16 C11 C12 117.6(3)
C16 C11 P1 121.9(3)
C12 C11 P1 120.4(3)
C11 C12 C13 122.1(4)
C14 C13 C12 118.9(4)
C15 C14 C13 119.8(4)
C14 C15 C16 120.9(4)
C11 C16 C15 120.7(4)
C22 C17 C18 117.0(4)
C22 C17 P1 124.3(3)
C18 C17 P1 118.7(3)
C19 C18 C17 121.5(4)
C18 C19 C20 120.2(4)
C21 C20 C19 119.2(4)
C20 C21 C22 121.1(4)
C21 C22 C17 120.9(4)
C24 C23 C28 117.3(4)
C24 C23 P2 117.5(3)
C28 C23 P2 125.1(3)
C25 C24 C23 121.8(4)
C26 C25 C24 120.1(5)
C25 C26 C27 120.2(4)
C26 C27 C28 120.4(5)
C27 C28 C23 120.3(4)
C30 C29 C34 117.4(3)
C30 C29 P2 123.2(3)
C34 C29 P2 119.2(3)
C31 C30 C29 120.9(4)
C32 C31 C30 121.1(4)
C31 C32 C33 119.3(4)
C34 C33 C32 120.3(4)
C33 C34 C29 120.9(4)

loop_
_geom_bond_atom_site_label_1
_geom_bond_atom_site_label_2
_geom_bond_distance
Fe C5 2.072(4)
Fe C2 2.087(4)
Fe C1 2.095(4)
Fe C4 2.095(4)
Fe C3 2.112(4)
Fe C6 2.134(4)
Fe P1 2.1540(10)
Fe P2 2.1716(10)
P1 C17 1.835(4)
P1 C11 1.844(4)
P1 C9 1.847(4)
P2 C29 1.826(4)
P2 C23 1.844(4)
P2 C10 1.857(4)
Si C6 1.830(4)
Si C7 1.860(5)
Si C1 1.860(5)
Si C8 1.868(4)
C1 C2 1.420(6)
C1 C5 1.424(6)
C2 C3 1.424(6)
C3 C4 1.401(6)
C4 C5 1.403(6)
C9 C10 1.516(5)
C11 C16 1.374(5)
C11 C12 1.379(5)
C12 C13 1.381(6)
C13 C14 1.372(7)
C14 C15 1.360(7)
C15 C16 1.378(6)
C17 C22 1.382(5)
C17 C18 1.402(5)
C18 C19 1.365(6)
C19 C20 1.373(6)
C20 C21 1.363(6)
C21 C22 1.375(6)
C23 C24 1.390(6)
C23 C28 1.397(5)
C24 C25 1.364(6)
C25 C26 1.361(7)
C26 C27 1.365(7)
C27 C28 1.383(6)
C29 C30 1.386(5)
C29 C34 1.397(5)
C30 C31 1.381(6)
C31 C32 1.352(6)
C32 C33 1.384(6)
C33 C34 1.374(6)
